data_7207181
loop_
_publ_author_name
'Li, Xian-Qiang'
'Zhang, Hua-Bin'
'Wu, Shu-Ting'
'Lin, Jian-Di'
'Lin, Ping'
'Li, Zhi-Hua'
'Du, Shao-Wu'

_publ_section_title
;
 Synthesis, structures and luminescent properties of new Pb(ii)/M(i) (M =
 K, Rb and Cs) frameworks based on dicarboxylic acids: a novel icosahedral
 Pb6-M6 SBU
;
_journal_issue 3
_journal_name_full CrystEngComm
_journal_page_first 936
_journal_paper_doi 10.1039/c1ce06111a
_journal_volume 14
_journal_year 2012
_chemical_formula_sum 'C80 H64 N2 O39 Pb6 Rb6'
_chemical_formula_weight 3433.35
_chemical_name_systematic
;
?
;
_space_group_IT_number 194
_symmetry_cell_setting hexagonal
_symmetry_space_group_name_Hall '-P 6c 2c'
_symmetry_space_group_name_H-M 'P 63/m m c'
_atom_sites_solution_hydrogens geom
_atom_sites_solution_primary direct
_atom_sites_solution_secondary difmap
_audit_creation_method SHELXL-97
_cell_angle_alpha 90.00
_cell_angle_beta 90.00
_cell_angle_gamma 120.00
_cell_formula_units_Z 2
_cell_length_a 16.03340(10)
_cell_length_b 16.03340(10)
_cell_length_c 24.3028(10)
_cell_measurement_reflns_used 15965
_cell_measurement_temperature 293(2)
_cell_measurement_theta_max 27.4816
_cell_measurement_theta_min 2.2063
_cell_volume 5410.5(2)
_computing_structure_refinement 'SHELXL-97 (Sheldrick, 1997)'
_computing_structure_solution 'SHELXS-97 (Sheldrick, 1990)'
_diffrn_ambient_temperature 293(2)
_diffrn_detector_area_resol_mean 28.5714
_diffrn_measured_fraction_theta_full 0.986
_diffrn_measured_fraction_theta_max 0.986
_diffrn_measurement_device_type
;
Saturn724+ (2x2 bin mode)
;
_diffrn_measurement_method CCD_Profile_fitting
_diffrn_radiation_monochromator graphite
_diffrn_radiation_source 'fine-focus sealed tube'
_diffrn_radiation_type MoK\a
_diffrn_radiation_wavelength 0.71073
_diffrn_reflns_av_R_equivalents 0.0782
_diffrn_reflns_av_sigmaI/netI 0.0394
_diffrn_reflns_limit_h_max 18
_diffrn_reflns_limit_h_min -18
_diffrn_reflns_limit_k_max 15
_diffrn_reflns_limit_k_min -18
_diffrn_reflns_limit_l_max 27
_diffrn_reflns_limit_l_min -27
_diffrn_reflns_number 33913
_diffrn_reflns_theta_full 24.00
_diffrn_reflns_theta_max 24.00
_diffrn_reflns_theta_min 3.04
_exptl_absorpt_coefficient_mu 12.060
_exptl_absorpt_correction_T_max 1.0000
_exptl_absorpt_correction_T_min 0.4480
_exptl_absorpt_correction_type multi-scan
_exptl_crystal_colour Colorless
_exptl_crystal_density_diffrn 2.107
_exptl_crystal_density_method 'not measured'
_exptl_crystal_description Prism
_exptl_crystal_F_000 3167
_exptl_crystal_size_max 0.2000
_exptl_crystal_size_mid 0.2000
_exptl_crystal_size_min 0.2000
_refine_diff_density_max 2.459
_refine_diff_density_min -1.287
_refine_diff_density_rms 0.232
_refine_ls_extinction_method none
_refine_ls_goodness_of_fit_ref 1.082
_refine_ls_hydrogen_treatment mixed
_refine_ls_matrix_type full
_refine_ls_number_parameters 127
_refine_ls_number_reflns 1615
_refine_ls_number_restraints 30
_refine_ls_restrained_S_all 1.081
_refine_ls_R_factor_all 0.0493
_refine_ls_R_factor_gt 0.0476
_refine_ls_shift/su_max 0.000
_refine_ls_shift/su_mean 0.000
_refine_ls_structure_factor_coef Fsqd
_refine_ls_weighting_details 'calc w=1/[\s^2^(Fo^2^)+(0.0955P)^2^+65.3576P] where P=(Fo^2^+2Fc^2^)/3'
_refine_ls_weighting_scheme calc
_refine_ls_wR_factor_gt 0.1536
_refine_ls_wR_factor_ref 0.1543
_reflns_number_gt 1609
_reflns_number_total 1615
_reflns_threshold_expression >2sigma(I)
_cod_data_source_file c1ce06111a.txt
_cod_data_source_block compound_2
_cod_depositor_comments
;
The following automatic conversions were performed:

'_exptl_absorpt_correction_type' value 'Multi-scan' changed to
'multi-scan' according to
/home/saulius/struct/CIF-dictionaries/cif_core.dic dictionary named
'cif_core.dic' version 2.4.1 from 2010-06-29.

Automatic conversion script
Id: cif_fix_values 1715 2011-07-08 13:25:40Z adriana 
;
_cod_original_sg_symbol_H-M P63/mmc
_cod_database_code 7207181

loop_
_symmetry_equiv_pos_as_xyz
'x, y, z'
'x-y, x, z+1/2'
'-y, x-y, z'
'-x, -y, z+1/2'
'-x+y, -x, z'
'y, -x+y, z+1/2'
'-y, -x, -z+1/2'
'x-y, -y, -z'
'x, x-y, -z+1/2'
'y, x, -z'
'-x+y, y, -z+1/2'
'-x, -x+y, -z'
'-x, -y, -z'
'-x+y, -x, -z-1/2'
'y, -x+y, -z'
'x, y, -z-1/2'
'x-y, x, -z'
'-y, x-y, -z-1/2'
'y, x, z-1/2'
'-x+y, y, z'
'-x, -x+y, z-1/2'
'-y, -x, z'
'x-y, -y, z-1/2'
'x, x-y, z'

loop_
_atom_site_label
_atom_site_type_symbol
_atom_site_fract_x
_atom_site_fract_y
_atom_site_fract_z
_atom_site_U_iso_or_equiv
_atom_site_adp_type
_atom_site_occupancy
_atom_site_symmetry_multiplicity
_atom_site_calc_flag
_atom_site_refinement_flags
Pb1 Pb 0.28491(4) 0.142453(18) 0.02547(2) 0.0295(3) Uani 1 2 d S
Rb1 Rb 0.17889(14) 0.08945(7) -0.13822(9) 0.0630(6) Uani 1 2 d S
O1 O 0.4067(5) 0.1139(5) -0.0063(3) 0.0372(16) Uani 1 1 d .
O2 O 0.2980(5) 0.0437(6) -0.0725(3) 0.0460(19) Uani 1 1 d .
O3 O 0.3766(7) 0.1883(3) 0.1039(4) 0.039(2) Uani 1 2 d S
O4 O 0.2322(7) 0.1161(4) 0.1441(4) 0.039(2) Uani 1 2 d S
O5 O 0.0000 0.0000 -0.2073(13) 0.083(7) Uani 1 6 d S
O6W O 0.0000 0.0000 0.0000 0.15(2) Uani 1 12 d SU
N1 N 0.6667 0.3333 0.0530(12) 0.079(9) Uani 1 6 d S
C1 C 0.3786(7) 0.0701(7) -0.0513(4) 0.034(2) Uani 1 1 d .
C2 C 0.3214(11) 0.1607(6) 0.1459(6) 0.032(3) Uani 1 2 d S
C3 C 0.5347(5) 0.0694(10) -0.0564(6) 0.028(3) Uani 1 2 d S
H3A H 0.5499 0.0997 -0.0223 0.034 Uiso 1 2 calc SR
C4 C 0.4483(8) 0.0478(8) -0.0808(4) 0.038(2) Uani 1 1 d .
C5 C 0.4267(9) 0.0033(10) -0.1325(5) 0.050(3) Uani 1 1 d .
H5A H 0.3694 -0.0117 -0.1502 0.060 Uiso 1 1 calc R
C6 C 0.4912(8) -0.0176(16) -0.1567(7) 0.063(5) Uani 1 2 d S
H6A H 0.4763 -0.0474 -0.1910 0.076 Uiso 1 2 calc SR
C7 C 0.3234(15) 0.1617(7) 0.2500 0.031(4) Uani 1 4 d S
H7A H 0.2564 0.1282 0.2500 0.037 Uiso 1 4 calc SR
C8 C 0.3721(11) 0.1860(5) 0.2001(6) 0.045(4) Uani 1 2 d SU
C9 C 0.4700(13) 0.2350(6) 0.2020(8) 0.070(4) Uani 1 2 d SU
H9A H 0.5070 0.2783 0.1726 0.084 Uiso 0.50 1 d PR
C10 C 0.518(2) 0.220(3) 0.2500 0.058(7) Uani 0.50 2 d SPU
H10A H 0.5731 0.2112 0.2500 0.069 Uiso 0.50 2 d SPR
C11 C 0.6667 0.3333 -0.0136(14) 0.087(13) Uani 1 6 d S
H11A H 0.6993 0.3007 -0.0267 0.131 Uiso 0.33 2 calc SPR
H11B H 0.6993 0.3985 -0.0267 0.131 Uiso 0.33 2 calc SPR
H11C H 0.6015 0.3007 -0.0267 0.131 Uiso 0.33 2 calc SPR
C12 C 0.6152(8) 0.3848(8) 0.0703(8) 0.082(7) Uani 1 2 d S
H12A H 0.6135 0.3870 0.1097 0.123 Uiso 1 2 calc SR
H12B H 0.5506 0.3514 0.0562 0.123 Uiso 0.50 1 calc PR
H12C H 0.6483 0.4493 0.0560 0.123 Uiso 0.50 1 calc PR

loop_
_atom_site_aniso_label
_atom_site_aniso_U_11
_atom_site_aniso_U_22
_atom_site_aniso_U_33
_atom_site_aniso_U_23
_atom_site_aniso_U_13
_atom_site_aniso_U_12
Pb1 0.0253(4) 0.0317(4) 0.0294(4) -0.00005(10) -0.00010(19) 0.01264(19)
Rb1 0.0710(12) 0.0440(7) 0.0829(13) -0.0217(5) -0.0434(10) 0.0355(6)
O1 0.038(4) 0.045(4) 0.034(4) -0.001(4) 0.000(3) 0.025(3)
O2 0.037(4) 0.063(5) 0.047(5) -0.001(4) -0.009(3) 0.032(4)
O3 0.034(6) 0.048(5) 0.029(5) 0.002(2) 0.004(4) 0.017(3)
O4 0.026(5) 0.043(4) 0.042(6) -0.003(2) -0.005(4) 0.013(3)
O5 0.060(9) 0.060(9) 0.13(2) 0.000 0.000 0.030(5)
O6W 0.077(19) 0.077(19) 0.30(6) 0.000 0.000 0.038(9)
N1 0.096(15) 0.096(15) 0.046(17) 0.000 0.000 0.048(8)
C1 0.036(6) 0.033(5) 0.038(6) 0.003(4) -0.001(5) 0.022(5)
C2 0.036(9) 0.030(5) 0.033(8) 0.003(3) 0.006(7) 0.018(4)
C3 0.029(5) 0.036(7) 0.021(6) -0.006(6) -0.003(3) 0.018(4)
C4 0.037(6) 0.043(6) 0.032(5) -0.001(5) -0.001(5) 0.019(5)
C5 0.048(7) 0.071(8) 0.041(7) -0.008(6) -0.009(5) 0.037(7)
C6 0.072(9) 0.090(15) 0.034(9) -0.027(10) -0.013(5) 0.045(8)
C7 0.024(10) 0.032(8) 0.032(11) 0.000 0.000 0.012(5)
C8 0.028(6) 0.067(8) 0.025(7) 0.002(3) 0.004(5) 0.014(3)
C9 0.035(7) 0.111(9) 0.040(7) 0.003(3) 0.006(5) 0.018(3)
C10 0.031(9) 0.095(12) 0.036(10) 0.000 0.000 0.023(9)
C11 0.11(2) 0.11(2) 0.040(19) 0.000 0.000 0.055(11)
C12 0.109(15) 0.109(15) 0.054(12) 0.004(5) -0.004(5) 0.073(17)

loop_
_atom_type_symbol
_atom_type_description
_atom_type_scat_dispersion_real
_atom_type_scat_dispersion_imag
_atom_type_scat_source
C C 0.0033 0.0016 'International Tables Vol C Tables 4.2.6.8 and 6.1.1.4'
H H 0.0000 0.0000 'International Tables Vol C Tables 4.2.6.8 and 6.1.1.4'
N N 0.0061 0.0033 'International Tables Vol C Tables 4.2.6.8 and 6.1.1.4'
O O 0.0106 0.0060 'International Tables Vol C Tables 4.2.6.8 and 6.1.1.4'
Pb Pb -3.3944 10.1111 'International Tables Vol C Tables 4.2.6.8 and 6.1.1.4'
Rb Rb -0.9393 2.9676 'International Tables Vol C Tables 4.2.6.8 and 6.1.1.4'

loop_
_geom_angle_atom_site_label_1
_geom_angle_atom_site_label_2
_geom_angle_atom_site_label_3
_geom_angle
_geom_angle_site_symmetry_1
_geom_angle_site_symmetry_3
O3 Pb1 O1 82.7(3) . 24
O3 Pb1 O1 82.7(3) . .
O1 Pb1 O1 75.3(4) 24 .
O3 Pb1 O2 129.9(2) . 24
O1 Pb1 O2 48.3(2) 24 24
O1 Pb1 O2 92.3(2) . 24
O3 Pb1 O2 129.9(2) . .
O1 Pb1 O2 92.3(2) 24 .
O1 Pb1 O2 48.3(2) . .
O2 Pb1 O2 70.6(3) 24 .
O3 Pb1 C2 23.9(4) . .
O1 Pb1 C2 101.6(3) 24 .
O1 Pb1 C2 101.6(3) . .
O2 Pb1 C2 142.31(18) 24 .
O2 Pb1 C2 142.31(18) . .
O3 Pb1 C1 106.2(3) . 24
O1 Pb1 C1 23.8(3) 24 24
O1 Pb1 C1 82.6(3) . 24
O2 Pb1 C1 24.5(2) 24 24
O2 Pb1 C1 80.4(3) . 24
C2 Pb1 C1 123.0(3) . 24
O3 Pb1 C1 106.2(3) . .
O1 Pb1 C1 82.6(3) 24 .
O1 Pb1 C1 23.8(3) . .
O2 Pb1 C1 80.4(3) 24 .
O2 Pb1 C1 24.5(2) . .
C2 Pb1 C1 123.0(3) . .
C1 Pb1 C1 80.1(4) 24 .
O3 Pb1 O4 48.0(3) . .
O1 Pb1 O4 119.7(2) 24 .
O1 Pb1 O4 119.7(2) . .
O2 Pb1 O4 143.53(17) 24 .
O2 Pb1 O4 143.53(17) . .
C2 Pb1 O4 24.1(4) . .
C1 Pb1 O4 135.8(2) 24 .
C1 Pb1 O4 135.8(2) . .
O3 Pb1 O2 76.22(18) . 17
O1 Pb1 O2 70.7(2) 24 17
O1 Pb1 O2 141.7(2) . 17
O2 Pb1 O2 77.9(2) 24 17
O2 Pb1 O2 147.85(18) . 17
C2 Pb1 O2 69.44(17) . 17
C1 Pb1 O2 73.3(2) 24 17
C1 Pb1 O2 152.7(2) . 17
O4 Pb1 O2 66.17(14) . 17
O3 Pb1 O2 76.22(18) . 8
O1 Pb1 O2 141.7(2) 24 8
O1 Pb1 O2 70.7(2) . 8
O2 Pb1 O2 147.85(18) 24 8
O2 Pb1 O2 77.9(2) . 8
C2 Pb1 O2 69.44(17) . 8
C1 Pb1 O2 152.7(2) 24 8
C1 Pb1 O2 73.3(2) . 8
O4 Pb1 O2 66.17(14) . 8
O2 Pb1 O2 132.1(3) 17 8
O3 Pb1 Pb1 120.89(7) . 15
O1 Pb1 Pb1 138.63(18) 24 15
O1 Pb1 Pb1 74.98(18) . 15
O2 Pb1 Pb1 105.32(14) 24 15
O2 Pb1 Pb1 46.31(17) . 15
C2 Pb1 Pb1 112.06(14) . 15
C1 Pb1 Pb1 123.6(2) 24 15
C1 Pb1 Pb1 59.31(19) . 15
O4 Pb1 Pb1 99.91(10) . 15
O2 Pb1 Pb1 143.27(14) 17 15
O2 Pb1 Pb1 44.85(15) 8 15
O2 Rb1 O2 72.6(3) . 24
O2 Rb1 O4 68.6(2) . 8
O2 Rb1 O4 139.9(3) 24 8
O2 Rb1 O4 139.9(3) . 10
O2 Rb1 O4 68.6(2) 24 10
O4 Rb1 O4 144.9(3) 8 10
O2 Rb1 O5 142.5(2) . 1
O2 Rb1 O5 142.5(2) 24 1
O4 Rb1 O5 74.08(18) 8 1
O4 Rb1 O5 74.08(18) 10 1
C1 O1 Pb1 107.1(6) . .
C1 O2 Rb1 148.6(7) . .
C1 O2 Pb1 79.9(6) . .
Rb1 O2 Pb1 94.5(2) . .
C1 O2 Pb1 112.7(6) . 15
Rb1 O2 Pb1 98.0(2) . 15
Pb1 O2 Pb1 88.8(2) . 15
C2 O3 Pb1 109.3(9) . .
C2 O4 Pb1 77.7(8) . .
C12 N1 C12 112.4(12) 5_665 3_655
C12 N1 C12 112.4(12) 5_665 .
C12 N1 C12 112.4(12) 3_655 .
C12 N1 C11 106.3(14) 5_665 .
C12 N1 C11 106.3(14) 3_655 .
C12 N1 C11 106.3(14) . .
O2 C1 O1 124.7(10) . .
O2 C1 C4 119.0(9) . .
O1 C1 C4 116.3(9) . .
O2 C1 Pb1 75.7(6) . .
O1 C1 Pb1 49.1(5) . .
C4 C1 Pb1 165.2(7) . .
O4 C2 O3 125.0(14) . .
O4 C2 C8 120.0(13) . .
O3 C2 C8 114.9(13) . .
O4 C2 Pb1 78.3(8) . .
O3 C2 Pb1 46.8(7) . .
C8 C2 Pb1 161.7(10) . .
C4 C3 C4 122.5(13) 20_655 .
C4 C3 H3A 118.7 20_655 .
C4 C3 H3A 118.7 . .
C3 C4 C5 118.3(10) . .
C3 C4 C1 120.3(9) . .
C5 C4 C1 121.4(10) . .
C6 C5 C4 119.1(11) . .
C6 C5 H5A 120.5 . .
C4 C5 H5A 120.5 . .
C5 C6 C5 122.7(16) . 20_655
C5 C6 H6A 118.7 . .
C5 C6 H6A 118.7 20_655 .
C8 C7 C8 122(2) . 16_556
C8 C7 H7A 119.2 . .
C8 C7 H7A 119.2 16_556 .
C9 C8 C7 117.3(16) . .
C9 C8 C2 119.9(15) . .
C7 C8 C2 122.7(14) . .
C8 C9 C10 118.4(18) . .
C8 C9 C10 118.4(18) . 9
C10 C9 C10 50(3) . 9
C8 C9 H9A 120.6 . .
C10 C9 H9A 121.0 . .
C10 C9 H9A 99.7 9 .
C10 C10 C9 65.1(15) 9 .
C10 C10 C9 65.1(15) 9 16_556
C9 C10 C9 104(2) . 16_556
C10 C10 H10A 127.4 9 .
C9 C10 H10A 127.9 . .
C9 C10 H10A 127.9 16_556 .
N1 C11 H11A 109.5 . .
N1 C11 H11B 109.5 . .
H11A C11 H11B 109.5 . .
N1 C11 H11C 109.5 . .
H11A C11 H11C 109.5 . .
H11B C11 H11C 109.5 . .
N1 C12 H12A 109.5 . .
N1 C12 H12B 109.5 . .
H12A C12 H12B 109.5 . .
N1 C12 H12C 109.5 . .
H12A C12 H12C 109.5 . .
H12B C12 H12C 109.5 . .

loop_
_geom_bond_atom_site_label_1
_geom_bond_atom_site_label_2
_geom_bond_distance
_geom_bond_site_symmetry_2
Pb1 O3 2.293(10) .
Pb1 O1 2.348(7) 24
Pb1 O1 2.348(7) .
Pb1 O2 2.924(8) 24
Pb1 O2 2.924(8) .
Pb1 C2 2.969(15) .
Pb1 C1 2.971(10) 24
Pb1 C1 2.971(10) .
Pb1 O4 2.976(10) .
Pb1 O2 2.998(9) 17
Pb1 O2 2.998(9) 8
Pb1 Pb1 4.1451(6) 15
Rb1 O2 2.854(7) .
Rb1 O2 2.854(7) 24
Rb1 O4 2.929(7) 8
Rb1 O4 2.929(7) 10
Rb1 O5 2.998(18) 1
O1 C1 1.256(13) .
O2 C1 1.250(12) .
O2 Pb1 2.998(9) 15
O3 C2 1.276(17) .
O4 C2 1.239(19) .
O5 O5 0.00(6) 1
N1 C12 1.49(2) 5_665
N1 C12 1.49(2) 3_655
N1 C12 1.49(2) .
N1 C11 1.62(5) .
C1 C4 1.514(15) .
C2 C8 1.50(2) .
C3 C4 1.382(13) 20_655
C3 C4 1.382(13) .
C3 H3A 0.9300 .
C4 C5 1.401(15) .
C5 C6 1.369(14) .
C5 H5A 0.9300 .
C6 C5 1.369(14) 20_655
C6 H6A 0.9300 .
C7 C8 1.388(18) .
C7 C8 1.388(18) 16_556
C7 H7A 0.9300 .
C8 C9 1.36(2) .
C9 C10 1.48(3) .
C9 C10 1.48(3) 9
C9 H9A 0.9643 .
C10 C10 1.25(8) 9
C10 C9 1.48(3) 16_556
C10 H10A 0.9601 .
C11 H11A 0.9600 .
C11 H11B 0.9600 .
C11 H11C 0.9600 .
C12 H12A 0.9600 .
C12 H12B 0.9600 .
C12 H12C 0.9600 .
